data_7122043
loop_
_publ_author_name
'Zhang, Lvye'
'Wu, Binqiang'
'Chen, Zhangtao'
'Hu, Jinjin'
'Zeng, Xiaofei'
'Zhong, Guofu'

_publ_section_title
;
 Chiral phosphoric acid catalyzed enantioselective N-alkylation of indoles
 with in situ generated cyclic N-acyl ketimines.
;
_journal_issue 66
_journal_name_full 'Chemical communications (Cambridge, England)'
_journal_page_first 9230
_journal_page_last 9233
_journal_paper_doi 10.1039/c8cc05073b
_journal_volume 54
_journal_year 2018
_chemical_formula_moiety 'C24 H20 N2 O'
_chemical_formula_sum 'C24 H20 N2 O'
_chemical_formula_weight 352.42
_space_group_crystal_system triclinic
_space_group_IT_number 2
_space_group_name_Hall '-P 1'
_space_group_name_H-M_alt 'P -1'
_symmetry_space_group_name_Hall '-P 1'
_symmetry_space_group_name_H-M 'P -1'
_atom_sites_solution_hydrogens geom
_atom_sites_solution_primary direct
_audit_creation_date 2018-04-27
_audit_creation_method
;
Olex2 1.2
(compiled 2018.04.18 svn.r3501 for OlexSys, GUI svn.r5488)
;
_audit_update_record
;
2018-06-11 deposited with the CCDC.
2018-07-23 downloaded from the CCDC.
;
_cell_angle_alpha 101.70(3)
_cell_angle_beta 96.75(2)
_cell_angle_gamma 96.63(3)
_cell_formula_units_Z 2
_cell_length_a 9.126(2)
_cell_length_b 9.491(3)
_cell_length_c 11.160(3)
_cell_measurement_reflns_used 1233
_cell_measurement_temperature 293(2)
_cell_measurement_theta_max 29.3990
_cell_measurement_theta_min 3.2004
_cell_volume 930.3(5)
_computing_cell_refinement
;
CrysAlisPro, Agilent Technologies,
Version 1.171.35.11 (release 16-05-2011 CrysAlis171 .NET)
(compiled May 16 2011,17:55:39)
;
_computing_data_collection
;
CrysAlisPro, Agilent Technologies,
Version 1.171.35.11 (release 16-05-2011 CrysAlis171 .NET)
(compiled May 16 2011,17:55:39)
;
_computing_data_reduction
;
CrysAlisPro, Agilent Technologies,
Version 1.171.35.11 (release 16-05-2011 CrysAlis171 .NET)
(compiled May 16 2011,17:55:39)
;
_computing_molecular_graphics 'Olex2 (Dolomanov et al., 2009)'
_computing_publication_material 'Olex2 (Dolomanov et al., 2009)'
_computing_structure_refinement 'ShelXL (Sheldrick, 2015)'
_computing_structure_solution 'ShelXS (Sheldrick, 2008)'
_diffrn_ambient_temperature 293.15
_diffrn_detector_area_resol_mean 10.3592
_diffrn_measured_fraction_theta_full 0.996
_diffrn_measured_fraction_theta_max 0.996
_diffrn_measurement_details
;
#__ type_ start__ end____ width___ exp.time_
  1 omega  -60.00   38.00   1.0000   60.0000
omega____ theta____ kappa____ phi______ frames
    -       11.7808  -38.0000  150.0000 98

#__ type_ start__ end____ width___ exp.time_
  2 omega  -19.00   78.00   1.0000   60.0000
omega____ theta____ kappa____ phi______ frames
    -       11.7808   77.0000   60.0000 97

#__ type_ start__ end____ width___ exp.time_
  3 omega  -15.00   80.00   1.0000   60.0000
omega____ theta____ kappa____ phi______ frames
    -       11.7808   38.0000  -30.0000 95
;
_diffrn_measurement_device_type 'Xcalibur, Atlas, Gemini ultra'
_diffrn_measurement_method '\w scans'
_diffrn_orient_matrix_UB_11 0.0503600000
_diffrn_orient_matrix_UB_12 0.0401887000
_diffrn_orient_matrix_UB_13 0.0522508000
_diffrn_orient_matrix_UB_21 0.0147453000
_diffrn_orient_matrix_UB_22 0.0566125000
_diffrn_orient_matrix_UB_23 -0.0316602000
_diffrn_orient_matrix_UB_31 -0.0591622000
_diffrn_orient_matrix_UB_32 0.0335588000
_diffrn_orient_matrix_UB_33 0.0238854000
_diffrn_radiation_monochromator graphite
_diffrn_radiation_type MoK\a
_diffrn_radiation_wavelength 0.71073
_diffrn_reflns_av_R_equivalents 0.0363
_diffrn_reflns_av_unetI/netI 0.0666
_diffrn_reflns_Laue_measured_fraction_full 0.996
_diffrn_reflns_Laue_measured_fraction_max 0.996
_diffrn_reflns_limit_h_max 10
_diffrn_reflns_limit_h_min -10
_diffrn_reflns_limit_k_max 11
_diffrn_reflns_limit_k_min -11
_diffrn_reflns_limit_l_max 8
_diffrn_reflns_limit_l_min -13
_diffrn_reflns_number 5857
_diffrn_reflns_point_group_measured_fraction_full 0.996
_diffrn_reflns_point_group_measured_fraction_max 0.996
_diffrn_reflns_theta_full 25.242
_diffrn_reflns_theta_max 25.350
_diffrn_reflns_theta_min 3.207
_diffrn_source 'Enhance (Mo) X-ray Source'
_exptl_absorpt_coefficient_mu 0.077
_exptl_absorpt_correction_T_max 1.00000
_exptl_absorpt_correction_T_min 0.71367
_exptl_absorpt_correction_type multi-scan
_exptl_absorpt_process_details
;
CrysAlisPro, Agilent Technologies,
Version 1.171.35.11 (release 16-05-2011 CrysAlis171 .NET)
(compiled May 16 2011,17:55:39)
Empirical absorption correction using spherical harmonics,
 implemented in SCALE3 ABSPACK scaling algorithm.
;
_exptl_crystal_colour 'light yellow'
_exptl_crystal_colour_modifier light
_exptl_crystal_colour_primary yellow
_exptl_crystal_density_diffrn 1.258
_exptl_crystal_description block
_exptl_crystal_F_000 372
_exptl_crystal_size_max 0.38
_exptl_crystal_size_mid 0.32
_exptl_crystal_size_min 0.23
_refine_diff_density_max 0.533
_refine_diff_density_min -0.195
_refine_diff_density_rms 0.056
_refine_ls_extinction_method none
_refine_ls_goodness_of_fit_ref 1.026
_refine_ls_hydrogen_treatment constr
_refine_ls_matrix_type full
_refine_ls_number_parameters 245
_refine_ls_number_reflns 3392
_refine_ls_number_restraints 0
_refine_ls_restrained_S_all 1.026
_refine_ls_R_factor_all 0.1131
_refine_ls_R_factor_gt 0.0704
_refine_ls_shift/su_max 0.000
_refine_ls_shift/su_mean 0.000
_refine_ls_structure_factor_coef Fsqd
_refine_ls_weighting_details 'w=1/[\s^2^(Fo^2^)+(0.1187P)^2^] where P=(Fo^2^+2Fc^2^)/3'
_refine_ls_weighting_scheme calc
_refine_ls_wR_factor_gt 0.1839
_refine_ls_wR_factor_ref 0.2249
_reflns_Friedel_coverage 0.000
_reflns_number_gt 2054
_reflns_number_total 3392
_reflns_threshold_expression 'I > 2\s(I)'
_cod_data_source_file c8cc05073b2.cif
_cod_data_source_block 180426_zly_s_33_mo
_cod_depositor_comments 'Adding full bibliography for 7122043.cif.'
_cod_database_code 7122043
_shelx_shelxl_version_number 2016/6
_chemical_oxdiff_formula 'c h n o'
_shelx_space_group_comment
;
The symmetry employed for this shelxl refinement is uniquely defined
by the following loop, which should always be used as a source of
symmetry information in preference to the above space-group names.
They are only intended as comments.
;
_shelx_estimated_absorpt_t_max 0.982
_shelx_estimated_absorpt_t_min 0.971
_reflns_odcompleteness_completeness 99.39
_reflns_odcompleteness_iscentric 1
_reflns_odcompleteness_theta 26.32
_olex2_refinement_description
;
1. Fixed Uiso
 At 1.2 times of:
  All C(H) groups, All C(H,H) groups, All N(H) groups
 At 1.5 times of:
  All C(H,H,H) groups
2.a Secondary CH2 refined with riding coordinates:
 C9(H9A,H9B)
2.b Aromatic/amide H refined with riding coordinates:
 N2(H2), C1(H1), C2(H2A), C3(H3), C4(H4), C8(H8), C13(H13), C14(H14), C15(H15),
  C16(H16), C17(H17), C21(H21), C22(H22), C23(H23), C24(H24)
2.c Idealised Me refined as rotating group:
 C10(H10A,H10B,H10C)
;
_olex2_submission_special_instructions 'No special instructions were received'

loop_
_space_group_symop_operation_xyz
'x, y, z'
'-x, -y, -z'

loop_
_atom_site_label
_atom_site_type_symbol
_atom_site_fract_x
_atom_site_fract_y
_atom_site_fract_z
_atom_site_U_iso_or_equiv
_atom_site_adp_type
_atom_site_occupancy
_atom_site_site_symmetry_order
_atom_site_calc_flag
_atom_site_refinement_flags_posn
O1 O 0.2973(2) 0.4698(2) 0.4822(2) 0.0563(6) Uani 1 1 d .
N1 N 0.4909(3) 0.8817(2) 0.7498(2) 0.0459(6) Uani 1 1 d .
N2 N 0.4575(3) 0.6321(2) 0.6377(2) 0.0419(6) Uani 1 1 d .
H2 H 0.537188 0.625502 0.603901 0.050 Uiso 1 1 calc R
C1 C 0.7314(4) 1.1851(4) 0.7041(4) 0.0679(10) Uani 1 1 d .
H1 H 0.718811 1.266537 0.671765 0.081 Uiso 1 1 calc R
C2 C 0.8686(5) 1.1644(4) 0.7520(4) 0.0813(12) Uani 1 1 d .
H2A H 0.949201 1.234910 0.754109 0.098 Uiso 1 1 calc R
C3 C 0.8940(4) 1.0453(5) 0.7972(4) 0.0823(12) Uani 1 1 d .
H3 H 0.990646 1.033606 0.826269 0.099 Uiso 1 1 calc R
C4 C 0.7724(4) 0.9390(4) 0.7996(4) 0.0696(10) Uani 1 1 d .
H4 H 0.788121 0.857141 0.830373 0.084 Uiso 1 1 calc R
C5 C 0.6317(3) 0.9589(3) 0.7559(3) 0.0490(8) Uani 1 1 d .
C6 C 0.6082(4) 1.0812(3) 0.7041(3) 0.0548(9) Uani 1 1 d .
C7 C 0.4546(4) 1.0719(3) 0.6601(3) 0.0552(9) Uani 1 1 d .
C8 C 0.3871(4) 0.9495(3) 0.6859(3) 0.0492(8) Uani 1 1 d .
H8 H 0.285960 0.914671 0.664367 0.059 Uiso 1 1 calc R
C9 C 0.3773(5) 1.1755(3) 0.5957(3) 0.0695(11) Uani 1 1 d .
H9A H 0.394573 1.270693 0.651058 0.083 Uiso 1 1 calc R
H9B H 0.424209 1.184327 0.523388 0.083 Uiso 1 1 calc R
C10 C 0.2138(5) 1.1348(4) 0.5556(4) 0.0824(12) Uani 1 1 d .
H10A H 0.194937 1.044338 0.495519 0.124 Uiso 1 1 calc GR
H10B H 0.175676 1.209267 0.519518 0.124 Uiso 1 1 calc GR
H10C H 0.165418 1.124579 0.625823 0.124 Uiso 1 1 calc GR
C11 C 0.4551(3) 0.7283(3) 0.7572(3) 0.0402(7) Uani 1 1 d .
C12 C 0.5570(3) 0.6913(3) 0.8625(3) 0.0404(7) Uani 1 1 d .
C13 C 0.5916(4) 0.7851(3) 0.9766(3) 0.0537(8) Uani 1 1 d .
H13 H 0.556894 0.874539 0.989294 0.064 Uiso 1 1 calc R
C14 C 0.6788(4) 0.7468(4) 1.0738(3) 0.0613(9) Uani 1 1 d .
H14 H 0.703006 0.811577 1.150161 0.074 Uiso 1 1 calc R
C15 C 0.7285(4) 0.6139(4) 1.0566(3) 0.0584(9) Uani 1 1 d .
H15 H 0.786699 0.588603 1.120941 0.070 Uiso 1 1 calc R
C16 C 0.6918(4) 0.5196(3) 0.9448(3) 0.0555(8) Uani 1 1 d .
H16 H 0.723607 0.428852 0.933272 0.067 Uiso 1 1 calc R
C17 C 0.6074(3) 0.5577(3) 0.8477(3) 0.0451(7) Uani 1 1 d .
H17 H 0.584364 0.492483 0.771523 0.054 Uiso 1 1 calc R
C18 C 0.3241(3) 0.5545(3) 0.5846(3) 0.0428(7) Uani 1 1 d .
C19 C 0.2166(3) 0.5903(3) 0.6724(3) 0.0430(7) Uani 1 1 d .
C20 C 0.2926(3) 0.6953(3) 0.7736(3) 0.0413(7) Uani 1 1 d .
C21 C 0.2185(3) 0.7508(3) 0.8698(3) 0.0509(8) Uani 1 1 d .
H21 H 0.267736 0.821149 0.937528 0.061 Uiso 1 1 calc R
C22 C 0.0691(4) 0.6989(4) 0.8625(3) 0.0605(9) Uani 1 1 d .
H22 H 0.017302 0.735364 0.926085 0.073 Uiso 1 1 calc R
C23 C -0.0052(4) 0.5934(4) 0.7621(3) 0.0636(10) Uani 1 1 d .
H23 H -0.105570 0.559694 0.759787 0.076 Uiso 1 1 calc R
C24 C 0.0681(4) 0.5381(4) 0.6660(3) 0.0551(8) Uani 1 1 d .
H24 H 0.018673 0.467327 0.598682 0.066 Uiso 1 1 calc R

loop_
_atom_site_aniso_label
_atom_site_aniso_U_11
_atom_site_aniso_U_22
_atom_site_aniso_U_33
_atom_site_aniso_U_23
_atom_site_aniso_U_13
_atom_site_aniso_U_12
O1 0.0605(14) 0.0611(13) 0.0436(13) 0.0053(10) 0.0053(10) 0.0071(10)
N1 0.0483(15) 0.0381(13) 0.0552(16) 0.0181(11) 0.0120(12) 0.0038(11)
N2 0.0448(14) 0.0439(13) 0.0397(14) 0.0126(10) 0.0130(11) 0.0041(11)
C1 0.079(3) 0.0484(19) 0.078(3) 0.0141(17) 0.029(2) 0.0003(17)
C2 0.088(3) 0.055(2) 0.098(3) 0.013(2) 0.028(2) -0.008(2)
C3 0.063(2) 0.085(3) 0.100(3) 0.021(2) 0.012(2) 0.010(2)
C4 0.071(2) 0.062(2) 0.079(3) 0.0198(18) 0.015(2) 0.0075(18)
C5 0.0501(19) 0.0468(17) 0.0487(19) 0.0049(13) 0.0131(14) 0.0052(14)
C6 0.079(2) 0.0354(15) 0.051(2) 0.0067(13) 0.0310(17) -0.0007(15)
C7 0.080(2) 0.0393(16) 0.050(2) 0.0126(13) 0.0200(17) 0.0071(15)
C8 0.063(2) 0.0382(15) 0.0504(19) 0.0138(13) 0.0115(15) 0.0113(14)
C9 0.117(3) 0.0408(17) 0.064(2) 0.0252(16) 0.032(2) 0.0205(18)
C10 0.101(3) 0.081(3) 0.072(3) 0.027(2) 0.010(2) 0.026(2)
C11 0.0519(17) 0.0333(14) 0.0386(16) 0.0115(11) 0.0129(13) 0.0055(12)
C12 0.0438(16) 0.0409(15) 0.0398(17) 0.0132(12) 0.0129(13) 0.0045(12)
C13 0.071(2) 0.0454(17) 0.0475(19) 0.0099(14) 0.0116(16) 0.0156(15)
C14 0.078(2) 0.064(2) 0.041(2) 0.0088(15) 0.0072(17) 0.0094(18)
C15 0.061(2) 0.072(2) 0.050(2) 0.0286(17) 0.0068(16) 0.0133(17)
C16 0.061(2) 0.0503(18) 0.062(2) 0.0224(16) 0.0122(16) 0.0162(15)
C17 0.0479(18) 0.0414(16) 0.0471(19) 0.0110(13) 0.0091(14) 0.0056(13)
C18 0.0529(18) 0.0419(15) 0.0388(17) 0.0177(13) 0.0085(14) 0.0109(13)
C19 0.0472(17) 0.0442(15) 0.0433(17) 0.0204(13) 0.0078(13) 0.0096(13)
C20 0.0488(17) 0.0357(14) 0.0463(17) 0.0189(12) 0.0137(14) 0.0102(12)
C21 0.056(2) 0.0521(17) 0.0493(19) 0.0144(14) 0.0147(15) 0.0135(14)
C22 0.057(2) 0.076(2) 0.059(2) 0.0238(18) 0.0249(17) 0.0228(17)
C23 0.0431(19) 0.088(3) 0.068(3) 0.035(2) 0.0146(17) 0.0078(17)
C24 0.054(2) 0.065(2) 0.049(2) 0.0198(15) 0.0063(16) 0.0037(15)

loop_
_atom_type_symbol
_atom_type_description
_atom_type_scat_dispersion_real
_atom_type_scat_dispersion_imag
_atom_type_scat_source
C C 0.0033 0.0016 'International Tables Vol C Tables 4.2.6.8 and 6.1.1.4'
H H 0.0000 0.0000 'International Tables Vol C Tables 4.2.6.8 and 6.1.1.4'
N N 0.0061 0.0033 'International Tables Vol C Tables 4.2.6.8 and 6.1.1.4'
O O 0.0106 0.0060 'International Tables Vol C Tables 4.2.6.8 and 6.1.1.4'

loop_
_geom_angle_atom_site_label_1
_geom_angle_atom_site_label_2
_geom_angle_atom_site_label_3
_geom_angle
C5 N1 C8 107.7(2)
C5 N1 C11 127.1(2)
C8 N1 C11 120.7(2)
C11 N2 H2 122.8
C18 N2 H2 122.8
C18 N2 C11 114.3(2)
C2 C1 H1 120.6
C2 C1 C6 118.9(4)
C6 C1 H1 120.6
C1 C2 H2A 118.5
C1 C2 C3 123.0(4)
C3 C2 H2A 118.5
C2 C3 H3 120.2
C2 C3 C4 119.6(4)
C4 C3 H3 120.2
C3 C4 H4 120.6
C5 C4 C3 118.9(4)
C5 C4 H4 120.6
N1 C5 C6 105.8(3)
C4 C5 N1 133.6(3)
C4 C5 C6 120.6(3)
C1 C6 C5 118.9(3)
C1 C6 C7 131.8(3)
C7 C6 C5 109.3(3)
C6 C7 C9 128.3(3)
C8 C7 C6 106.1(3)
C8 C7 C9 125.6(3)
N1 C8 H8 124.6
C7 C8 N1 110.8(3)
C7 C8 H8 124.6
C7 C9 H9A 108.2
C7 C9 H9B 108.2
H9A C9 H9B 107.4
C10 C9 C7 116.3(3)
C10 C9 H9A 108.2
C10 C9 H9B 108.2
C9 C10 H10A 109.5
C9 C10 H10B 109.5
C9 C10 H10C 109.5
H10A C10 H10B 109.5
H10A C10 H10C 109.5
H10B C10 H10C 109.5
N1 C11 C12 111.7(2)
N1 C11 C20 110.2(2)
N2 C11 N1 110.4(2)
N2 C11 C12 112.6(2)
N2 C11 C20 101.2(2)
C20 C11 C12 110.3(2)
C13 C12 C11 121.1(2)
C13 C12 C17 118.2(3)
C17 C12 C11 120.6(2)
C12 C13 H13 119.8
C12 C13 C14 120.5(3)
C14 C13 H13 119.8
C13 C14 H14 119.9
C15 C14 C13 120.2(3)
C15 C14 H14 119.9
C14 C15 H15 120.3
C16 C15 C14 119.5(3)
C16 C15 H15 120.3
C15 C16 H16 119.7
C15 C16 C17 120.6(3)
C17 C16 H16 119.7
C12 C17 C16 121.0(3)
C12 C17 H17 119.5
C16 C17 H17 119.5
O1 C18 N2 126.2(3)
O1 C18 C19 126.8(3)
N2 C18 C19 107.0(2)
C20 C19 C18 107.6(3)
C24 C19 C18 130.9(3)
C24 C19 C20 121.5(3)
C19 C20 C11 109.9(2)
C21 C20 C11 130.0(3)
C21 C20 C19 120.1(3)
C20 C21 H21 121.0
C22 C21 C20 118.1(3)
C22 C21 H21 121.0
C21 C22 H22 119.3
C21 C22 C23 121.4(3)
C23 C22 H22 119.3
C22 C23 H23 119.7
C24 C23 C22 120.7(3)
C24 C23 H23 119.7
C19 C24 H24 120.9
C23 C24 C19 118.2(3)
C23 C24 H24 120.9

loop_
_geom_bond_atom_site_label_1
_geom_bond_atom_site_label_2
_geom_bond_distance
O1 C18 1.235(3)
N1 C5 1.391(4)
N1 C8 1.410(4)
N1 C11 1.476(3)
N2 H2 0.8600
N2 C11 1.460(3)
N2 C18 1.350(4)
C1 H1 0.9300
C1 C2 1.354(5)
C1 C6 1.408(5)
C2 H2A 0.9300
C2 C3 1.360(6)
C3 H3 0.9300
C3 C4 1.417(5)
C4 H4 0.9300
C4 C5 1.367(4)
C5 C6 1.424(5)
C6 C7 1.416(5)
C7 C8 1.350(4)
C7 C9 1.520(5)
C8 H8 0.9300
C9 H9A 0.9700
C9 H9B 0.9700
C9 C10 1.488(5)
C10 H10A 0.9600
C10 H10B 0.9600
C10 H10C 0.9600
C11 C12 1.534(4)
C11 C20 1.520(4)
C12 C13 1.377(4)
C12 C17 1.383(4)
C13 H13 0.9300
C13 C14 1.402(5)
C14 H14 0.9300
C14 C15 1.374(4)
C15 H15 0.9300
C15 C16 1.360(5)
C16 H16 0.9300
C16 C17 1.387(4)
C17 H17 0.9300
C18 C19 1.485(4)
C19 C20 1.396(4)
C19 C24 1.377(4)
C20 C21 1.383(4)
C21 H21 0.9300
C21 C22 1.382(4)
C22 H22 0.9300
C22 C23 1.388(5)
C23 H23 0.9300
C23 C24 1.376(5)
C24 H24 0.9300
